data_2310160
loop_
_publ_author_name
'Fujiyama, Shinjiro'
'Yoza, Kenji'
'Kamiya, Natsumi'
'Nishi, Koji'
'Yokomori, Yoshinobu'

_publ_section_title
;
 Entrance and diffusion pathway of CO2 and dimethyl ether in silicalite-1
 zeolite channels as determined by single-crystal XRD structural analysis
;
_journal_coden_ASTM ACSBDA
_journal_coeditor_code BP5072
_journal_issue 1
_journal_name_full
;
 Acta Crystallographica, Section B: Structural Science, Crystal
 Engineering and Materials
;
_journal_page_first 112
_journal_page_last 118
_journal_paper_doi 10.1107/S2052520615000256
_journal_volume 71
_journal_year 2015
_chemical_formula_sum 'C2 O49 Si24'
_chemical_formula_weight 1481.3
_chemical_name_systematic ?
_space_group_IT_number 14
_symmetry_cell_setting monoclinic
_symmetry_space_group_name_Hall '-P 2yn'
_symmetry_space_group_name_H-M 'P 1 21/n 1'
_atom_sites_solution_hydrogens none
_atom_sites_solution_primary direct
_atom_sites_solution_secondary difmap
_audit_creation_method SHELXL-97
_cell_angle_alpha 90.00
_cell_angle_beta 90.023(3)
_cell_angle_gamma 90.00
_cell_formula_units_Z 4
_cell_length_a 13.381(2)
_cell_length_b 20.107(4)
_cell_length_c 19.875(4)
_cell_measurement_temperature 296(2)
_cell_volume 5347.4(17)
_computing_cell_refinement 'Bruker XSCANS'
_computing_data_collection 'Bruker XSCANS'
_computing_data_reduction 'Bruker SHELXTL'
_computing_molecular_graphics 'Bruker SHELXTL'
_computing_publication_material 'Bruker SHELXTL'
_computing_structure_refinement 'SHELXL-97 (Sheldrick, 1997)'
_computing_structure_solution 'SHELXS-97 (Sheldrick, 1990)'
_diffrn_ambient_temperature 296(2)
_diffrn_measured_fraction_theta_full 0.930
_diffrn_measured_fraction_theta_max 0.930
_diffrn_measurement_device_type 'Bruker P4'
_diffrn_measurement_method '\w scans'
_diffrn_radiation_monochromator graphite
_diffrn_radiation_source 'fine-focus sealed tube'
_diffrn_radiation_type MoK\a
_diffrn_radiation_wavelength 0.71073
_diffrn_reflns_av_R_equivalents 0.1443
_diffrn_reflns_av_sigmaI/netI 0.1768
_diffrn_reflns_limit_h_max 18
_diffrn_reflns_limit_h_min -17
_diffrn_reflns_limit_k_max 25
_diffrn_reflns_limit_k_min -27
_diffrn_reflns_limit_l_max 25
_diffrn_reflns_limit_l_min -26
_diffrn_reflns_number 61933
_diffrn_reflns_theta_full 28.97
_diffrn_reflns_theta_max 28.97
_diffrn_reflns_theta_min 1.02
_exptl_absorpt_coefficient_mu 0.693
_exptl_absorpt_correction_T_max 0.9688
_exptl_absorpt_correction_T_min 0.8854
_exptl_absorpt_correction_type analytical
_exptl_crystal_colour colorless
_exptl_crystal_density_diffrn 1.891
_exptl_crystal_density_method 'not measured'
_exptl_crystal_description 'coffin shaped'
_exptl_crystal_F_000 2984
_exptl_crystal_size_max 0.18
_exptl_crystal_size_mid 0.08
_exptl_crystal_size_min 0.05
_refine_diff_density_max 0.769
_refine_diff_density_min -0.728
_refine_ls_extinction_method none
_refine_ls_goodness_of_fit_ref 0.838
_refine_ls_hydrogen_treatment none
_refine_ls_matrix_type full
_refine_ls_number_parameters 668
_refine_ls_number_reflns 12898
_refine_ls_number_restraints 6
_refine_ls_restrained_S_all 0.838
_refine_ls_R_factor_all 0.1610
_refine_ls_R_factor_gt 0.0588
_refine_ls_shift/su_max 0.000
_refine_ls_shift/su_mean 0.000
_refine_ls_structure_factor_coef Fsqd
_refine_ls_weighting_details 'calc w=1/[\s^2^(Fo^2^)+(0.0415P)^2^+0.0000P] where P=(Fo^2^+2Fc^2^)/3'
_refine_ls_weighting_scheme calc
_refine_ls_wR_factor_gt 0.1167
_refine_ls_wR_factor_ref 0.1391
_reflns_number_gt 5103
_reflns_number_total 12898
_reflns_threshold_expression >2sigma(I)
_cod_data_source_file bp5072sup1.cif
_cod_data_source_block sin24h3_twin_f_dme
_cod_depositor_comments
;
The following automatic conversions were performed:

'_symmetry_cell_setting' value 'Monoclinic' changed to 'monoclinic'
according to
/usr/data/users/saulius/crontab/automatic-downloads/rss-feeds/IUCr/lib/dictionaries/cif_core.dic
dictionary named 'cif_core.dic' version 2.4.2 from 2011-04-26.

'_exptl_absorpt_correction_type' value 'Analytical' changed to
'analytical' according to
/usr/data/users/saulius/crontab/automatic-downloads/rss-feeds/IUCr/lib/dictionaries/cif_core.dic
dictionary named 'cif_core.dic' version 2.4.2 from 2011-04-26.

Automatic conversion script
Id: cif_fix_values 3008 2015-01-20 13:52:24Z robertas 
;
_cod_original_sg_symbol_H-M P2(1)/n
_cod_database_code 2310160
_cod_database_fobs_code 2310160

loop_
_symmetry_equiv_pos_as_xyz
'x, y, z'
'-x+1/2, y+1/2, -z+1/2'
'-x, -y, -z'
'x-1/2, -y-1/2, z-1/2'

loop_
_atom_site_type_symbol
_atom_site_label
_atom_site_fract_x
_atom_site_fract_y
_atom_site_fract_z
_atom_site_U_iso_or_equiv
_atom_site_adp_type
_atom_site_calc_flag
_atom_site_refinement_flags
_atom_site_occupancy
_atom_site_symmetry_multiplicity
_atom_site_disorder_assembly
_atom_site_disorder_group
C C101 -0.002(2) 0.4830(16) 0.090(2) 0.12(4) Uiso d PGU 0.119(9) 1 . 1
C C102 0.009(3) 0.5109(17) -0.025(2) 0.05(3) Uiso d PGU 0.119(9) 1 . 1
O O103 0.063(3) 0.5009(15) 0.036(2) 0.07(2) Uiso d PGU 0.119(9) 1 . 1
C C201 0.508(2) 0.0341(13) 0.0014(17) 0.12(2) Uiso d PGU 0.282(12) 1 . 2
C C202 0.4889(19) 0.0092(9) 0.1161(18) 0.16(3) Uiso d PGU 0.282(12) 1 . 2
O O203 0.483(2) -0.0157(11) 0.0493(19) 0.16(2) Uiso d PGU 0.282(12) 1 . 2
C C301 0.6756(16) 0.2272(11) 0.2500(14) 0.31(3) Uiso d PGU 0.577(16) 1 A 3
C C302 0.6442(18) 0.3407(11) 0.2431(16) 0.35(3) Uiso d PGU 0.577(16) 1 A 3
O O303 0.6023(16) 0.2768(11) 0.2435(13) 0.47(3) Uiso d PGU 0.577(16) 1 A 3
Si Si1 0.3243(2) 0.42077(12) -0.05612(15) 0.0150(6) Uani d . 1 1 . .
Si Si2 0.1697(2) 0.31246(14) -0.03064(12) 0.0182(6) Uani d . 1 1 . .
Si Si3 -0.0477(2) 0.27957(13) -0.06245(14) 0.0177(6) Uani d . 1 1 . .
Si Si4 -0.0344(2) 0.12356(12) -0.06301(14) 0.0147(6) Uani d . 1 1 . .
Si Si5 0.1781(2) 0.07577(12) -0.02813(12) 0.0149(6) Uani d . 1 1 . .
Si Si6 0.3173(2) 0.19361(13) -0.05549(14) 0.0180(6) Uani d . 1 1 . .
Si Si7 0.3210(2) 0.42459(13) 0.17154(13) 0.0154(6) Uani d . 1 1 . .
Si Si8 0.1766(2) 0.31041(14) 0.12706(13) 0.0161(6) Uani d . 1 1 . .
Si Si9 -0.0343(2) 0.27343(13) 0.17577(13) 0.0160(6) Uani d . 1 1 . .
Si Si10 -0.0314(2) 0.11950(13) 0.17539(13) 0.0158(6) Uani d . 1 1 . .
Si Si11 0.1783(2) 0.07137(12) 0.12938(14) 0.0149(6) Uani d . 1 1 . .
Si Si12 0.3162(2) 0.18983(14) 0.16668(12) 0.0160(6) Uani d . 1 1 . .
Si Si13 0.3356(2) 0.42728(11) 0.55740(16) 0.0158(6) Uani d . 1 1 . .
Si Si14 0.1892(2) 0.31132(14) 0.52759(12) 0.0168(6) Uani d . 1 1 . .
Si Si15 -0.0293(2) 0.27774(12) 0.56131(14) 0.0156(6) Uani d . 1 1 . .
Si Si16 -0.0319(2) 0.12194(13) 0.56369(14) 0.0158(6) Uani d . 1 1 . .
Si Si17 0.1809(2) 0.07042(12) 0.52725(13) 0.0150(6) Uani d . 1 1 . .
Si Si18 0.3199(2) 0.18668(12) 0.56248(13) 0.0134(6) Uani d . 1 1 . .
Si Si19 0.3173(2) 0.42359(12) 0.32785(13) 0.0155(6) Uani d . 1 1 . .
Si Si20 0.1729(2) 0.31175(13) 0.36938(14) 0.0175(6) Uani d . 1 1 . .
Si Si21 -0.0413(2) 0.27345(13) 0.33108(13) 0.0152(6) Uani d . 1 1 . .
Si Si22 -0.0359(2) 0.11829(13) 0.32937(14) 0.0174(6) Uani d . 1 1 . .
Si Si23 0.1789(2) 0.07183(12) 0.36935(14) 0.0148(6) Uani d . 1 1 . .
Si Si24 0.3025(2) 0.19270(13) 0.32069(12) 0.0166(6) Uani d . 1 1 . .
O O1 0.2275(5) 0.3758(3) -0.0589(4) 0.0323(18) Uani d . 1 1 . .
O O2 0.0611(4) 0.3097(3) -0.0652(3) 0.0251(15) Uani d . 1 1 . .
O O3 -0.0438(5) 0.2020(3) -0.0506(4) 0.0419(18) Uani d . 1 1 . .
O O4 0.0798(5) 0.1027(3) -0.0661(3) 0.0248(16) Uani d . 1 1 . .
O O5 0.2715(5) 0.1204(3) -0.0463(3) 0.0238(16) Uani d . 1 1 . .
O O6 0.2294(5) 0.2470(3) -0.0480(4) 0.0387(19) Uani d . 1 1 . .
O O7 0.2292(6) 0.3759(3) 0.1545(4) 0.035(2) Uani d . 1 1 . .
O O8 0.0724(5) 0.3042(3) 0.1650(3) 0.0319(18) Uani d . 1 1 . .
O O9 -0.0304(5) 0.1961(3) 0.1558(3) 0.0303(18) Uani d . 1 1 . .
O O10 0.0770(5) 0.0896(3) 0.1673(3) 0.0325(19) Uani d . 1 1 . .
O O11 0.2660(6) 0.1189(3) 0.1509(3) 0.0318(19) Uani d . 1 1 . .
O O12 0.2433(5) 0.2465(3) 0.1403(3) 0.0374(19) Uani d . 1 1 . .
O O13 0.1595(5) 0.3179(3) 0.0481(3) 0.042(2) Uani d . 1 1 . .
O O14 0.1587(5) 0.0776(3) 0.0512(3) 0.0297(16) Uani d . 1 1 . .
O O15 0.3808(6) 0.4145(3) -0.1253(3) 0.036(2) Uani d . 1 1 . .
O O16 0.3943(6) 0.3961(4) 0.0043(3) 0.045(2) Uani d . 1 1 . .
O O17 0.4193(5) 0.4021(3) 0.1336(3) 0.0280(18) Uani d . 1 1 . .
O O18 0.3639(5) 0.1990(3) -0.1294(3) 0.0277(16) Uani d . 1 1 . .
O O19 0.4046(5) 0.2063(4) -0.0022(3) 0.0302(18) Uani d . 1 1 . .
O O20 0.4207(4) 0.1954(3) 0.1283(3) 0.0264(16) Uani d . 1 1 . .
O O21 0.2029(5) 0.0020(3) -0.0517(3) 0.0221(15) Uani d . 1 1 . .
O O22 0.2099(6) -0.0035(3) 0.1476(4) 0.0301(19) Uani d . 1 1 . .
O O23 0.3447(4) 0.4232(2) 0.2501(4) 0.0306(13) Uani d . 1 1 . .
O O24 0.3392(4) 0.1976(3) 0.2443(3) 0.0292(13) Uani d . 1 1 . .
O O25 -0.0638(4) 0.2832(2) 0.2530(3) 0.0227(13) Uani d . 1 1 . .
O O26 -0.0671(3) 0.1095(2) 0.2525(4) 0.0216(13) Uani d . 1 1 . .
O O27 0.2448(5) 0.3770(3) 0.5529(4) 0.0371(19) Uani d . 1 1 . .
O O28 0.0762(4) 0.3132(3) 0.5545(4) 0.0265(15) Uani d . 1 1 . .
O O29 -0.0130(5) 0.2000(3) 0.5662(3) 0.0368(18) Uani d . 1 1 . .
O O30 0.0690(5) 0.0837(3) 0.5541(4) 0.0336(17) Uani d . 1 1 . .
O O31 0.2587(5) 0.1195(3) 0.5647(3) 0.0275(17) Uani d . 1 1 . .
O O32 0.2455(5) 0.2481(3) 0.5588(4) 0.0346(18) Uani d . 1 1 . .
O O33 0.2234(6) 0.3780(3) 0.3416(3) 0.0279(18) Uani d . 1 1 . .
O O34 0.0572(5) 0.3137(3) 0.3535(3) 0.0239(16) Uani d . 1 1 . .
O O35 -0.0257(6) 0.1961(3) 0.3485(3) 0.0282(18) Uani d . 1 1 . .
O O36 0.0700(6) 0.0838(4) 0.3434(4) 0.043(2) Uani d . 1 1 . .
O O37 0.2562(6) 0.1218(3) 0.3333(3) 0.034(2) Uani d . 1 1 . .
O O38 0.2216(5) 0.2483(3) 0.3329(3) 0.0368(19) Uani d . 1 1 . .
O O39 0.1927(5) 0.3054(4) 0.4470(3) 0.0476(19) Uani d . 1 1 . .
O O40 0.1836(5) 0.0845(3) 0.4492(3) 0.0339(17) Uani d . 1 1 . .
O O41 0.3903(5) 0.4197(3) 0.6280(4) 0.0324(19) Uani d . 1 1 . .
O O42 0.4137(5) 0.4138(3) 0.4982(3) 0.0302(18) Uani d . 1 1 . .
O O43 0.4123(5) 0.3958(3) 0.3691(3) 0.0279(18) Uani d . 1 1 . .
O O44 0.3849(5) 0.1899(3) 0.6296(3) 0.0255(16) Uani d . 1 1 . .
O O45 0.3893(5) 0.1864(3) 0.4980(3) 0.0336(18) Uani d . 1 1 . .
O O46 -0.1011(5) 0.2944(4) -0.1320(3) 0.039(2) Uani d . 1 1 . .
O O47 0.2091(5) -0.0046(3) 0.5434(3) 0.0220(17) Uani d . 1 1 . .
O O48 0.2106(6) -0.0021(3) 0.3516(4) 0.033(2) Uani d . 1 1 . .

loop_
_atom_site_aniso_label
_atom_site_aniso_U_11
_atom_site_aniso_U_22
_atom_site_aniso_U_33
_atom_site_aniso_U_12
_atom_site_aniso_U_13
_atom_site_aniso_U_23
Si1 0.0243(15) 0.0114(12) 0.0094(12) -0.0004(11) 0.0019(14) -0.0011(12)
Si2 0.0264(16) 0.0118(13) 0.0165(12) -0.0012(13) 0.0041(11) 0.0001(11)
Si3 0.0255(16) 0.0142(13) 0.0135(14) 0.0003(11) -0.0007(12) -0.0039(11)
Si4 0.0207(15) 0.0109(13) 0.0125(14) -0.0016(11) -0.0009(14) -0.0005(11)
Si5 0.0208(16) 0.0108(13) 0.0129(13) -0.0002(12) 0.0010(12) -0.0005(10)
Si6 0.0274(15) 0.0118(12) 0.0150(12) -0.0063(13) 0.0032(13) -0.0001(13)
Si7 0.0220(16) 0.0142(14) 0.0102(14) -0.0015(13) 0.0049(13) -0.0009(11)
Si8 0.0153(14) 0.0187(14) 0.0143(12) -0.0026(13) 0.0029(12) -0.0008(13)
Si9 0.0208(16) 0.0173(14) 0.0100(14) -0.0002(12) 0.0025(12) 0.0023(11)
Si10 0.0219(17) 0.0171(14) 0.0084(14) -0.0019(12) 0.0017(13) -0.0035(11)
Si11 0.0214(16) 0.0106(13) 0.0130(13) 0.0001(12) 0.0069(14) 0.0005(11)
Si12 0.0204(14) 0.0162(13) 0.0116(11) -0.0004(13) 0.0036(11) 0.0000(11)
Si13 0.0242(16) 0.0102(12) 0.0130(12) 0.0012(11) -0.0015(13) 0.0022(12)
Si14 0.0223(15) 0.0116(13) 0.0165(12) -0.0017(13) 0.0045(11) 0.0022(11)
Si15 0.0237(16) 0.0126(12) 0.0105(13) -0.0015(10) 0.0018(13) -0.0036(11)
Si16 0.0189(16) 0.0149(14) 0.0135(14) 0.0021(11) 0.0013(13) 0.0008(12)
Si17 0.0225(17) 0.0069(13) 0.0157(14) -0.0001(12) 0.0017(12) -0.0001(10)
Si18 0.0169(14) 0.0122(12) 0.0110(12) -0.0025(11) 0.0018(11) 0.0032(11)
Si19 0.0248(17) 0.0093(13) 0.0123(14) -0.0007(12) 0.0008(14) 0.0024(10)
Si20 0.0246(15) 0.0130(13) 0.0152(12) -0.0033(13) 0.0058(13) 0.0003(13)
Si21 0.0227(16) 0.0122(14) 0.0106(14) 0.0005(11) 0.0016(12) -0.0010(10)
Si22 0.0237(17) 0.0138(14) 0.0147(15) -0.0005(12) 0.0013(14) -0.0011(11)
Si23 0.0232(16) 0.0085(13) 0.0127(13) -0.0005(12) 0.0035(14) 0.0007(11)
Si24 0.0256(15) 0.0111(12) 0.0132(12) -0.0039(13) 0.0067(11) -0.0026(11)
O1 0.034(4) 0.015(3) 0.048(4) -0.011(3) -0.003(4) 0.011(4)
O2 0.011(3) 0.033(4) 0.030(4) 0.000(3) 0.007(3) 0.007(3)
O3 0.064(5) 0.008(3) 0.054(4) -0.004(3) 0.014(4) -0.003(4)
O4 0.015(4) 0.037(4) 0.022(4) 0.007(3) 0.008(3) 0.008(3)
O5 0.020(4) 0.013(3) 0.039(4) -0.008(3) 0.005(3) 0.003(3)
O6 0.027(4) 0.020(4) 0.069(5) 0.008(3) 0.014(4) -0.011(4)
O7 0.039(5) 0.017(4) 0.051(5) -0.017(4) -0.003(4) -0.011(4)
O8 0.018(4) 0.037(4) 0.042(4) -0.010(4) 0.025(3) -0.011(4)
O9 0.053(5) 0.015(4) 0.023(3) 0.006(4) 0.005(3) 0.000(3)
O10 0.023(4) 0.048(5) 0.026(4) 0.020(4) 0.018(3) 0.015(3)
O11 0.037(5) 0.017(4) 0.041(5) -0.008(3) -0.013(3) -0.013(3)
O12 0.041(5) 0.024(4) 0.048(5) 0.018(3) -0.004(4) -0.001(3)
O13 0.050(5) 0.059(5) 0.017(3) 0.008(4) -0.004(4) -0.001(4)
O14 0.042(4) 0.031(4) 0.016(3) 0.005(3) 0.003(3) -0.003(3)
O15 0.052(5) 0.045(5) 0.011(4) 0.019(4) 0.013(4) 0.002(3)
O16 0.060(6) 0.055(5) 0.021(4) 0.027(4) -0.024(4) 0.003(4)
O17 0.017(4) 0.048(5) 0.019(4) 0.004(3) 0.009(3) -0.010(4)
O18 0.026(4) 0.045(4) 0.013(3) -0.007(3) 0.007(3) -0.001(3)
O19 0.025(4) 0.051(5) 0.014(3) -0.008(4) -0.004(3) -0.004(3)
O20 0.023(4) 0.036(4) 0.020(3) 0.004(4) 0.008(3) 0.008(3)
O21 0.024(4) 0.009(3) 0.033(4) -0.002(3) 0.003(4) -0.007(3)
O22 0.038(5) 0.015(4) 0.038(4) -0.006(4) 0.003(4) 0.004(3)
O23 0.044(4) 0.041(3) 0.007(2) 0.000(3) -0.001(4) -0.004(4)
O24 0.041(4) 0.036(3) 0.010(3) -0.011(3) 0.003(3) -0.004(4)
O25 0.028(3) 0.030(3) 0.010(2) 0.000(2) 0.000(4) 0.008(3)
O26 0.023(3) 0.028(3) 0.013(3) -0.002(2) 0.003(4) -0.001(4)
O27 0.034(4) 0.018(4) 0.060(5) -0.014(3) -0.003(5) -0.004(4)
O28 0.016(3) 0.018(3) 0.045(4) -0.002(3) 0.012(3) -0.004(4)
O29 0.063(5) 0.009(3) 0.038(4) -0.001(3) 0.002(3) 0.000(3)
O30 0.015(4) 0.031(4) 0.054(4) 0.011(3) 0.015(4) 0.001(4)
O31 0.046(5) 0.024(4) 0.013(3) -0.015(3) -0.007(3) 0.006(3)
O32 0.044(4) 0.020(3) 0.040(4) 0.014(3) 0.006(4) 0.007(4)
O33 0.023(4) 0.015(4) 0.045(5) -0.007(3) 0.009(4) 0.004(3)
O34 0.026(4) 0.011(3) 0.035(4) -0.005(3) -0.006(3) -0.008(3)
O35 0.054(5) 0.005(3) 0.026(4) -0.003(4) -0.002(3) 0.001(3)
O36 0.039(5) 0.032(4) 0.059(5) 0.021(4) -0.023(4) -0.004(4)
O37 0.061(6) 0.019(4) 0.023(4) -0.007(4) 0.019(4) 0.002(3)
O38 0.047(5) 0.016(3) 0.047(4) 0.010(3) 0.012(4) -0.010(3)
O39 0.040(4) 0.088(5) 0.015(3) 0.002(4) 0.000(4) -0.004(5)
O40 0.056(5) 0.036(4) 0.011(3) -0.011(3) 0.001(4) -0.001(3)
O41 0.045(5) 0.026(4) 0.026(4) 0.015(4) -0.019(4) 0.000(3)
O42 0.028(4) 0.035(4) 0.028(4) 0.014(3) 0.012(3) -0.006(3)
O43 0.033(4) 0.041(4) 0.010(3) 0.008(4) -0.005(4) 0.006(3)
O44 0.035(4) 0.025(3) 0.016(3) -0.009(3) -0.015(3) -0.002(3)
O45 0.039(4) 0.028(4) 0.034(4) -0.008(4) 0.017(3) 0.007(3)
O46 0.025(4) 0.070(5) 0.022(4) 0.006(4) -0.008(3) 0.010(4)
O47 0.019(4) 0.013(3) 0.034(4) -0.001(3) 0.007(3) 0.010(3)
O48 0.038(5) 0.011(4) 0.050(5) 0.006(4) -0.003(4) -0.005(3)

loop_
_atom_type_symbol
_atom_type_description
_atom_type_scat_dispersion_real
_atom_type_scat_dispersion_imag
_atom_type_scat_source
C C 0.0033 0.0016 'International Tables Vol C Tables 4.2.6.8 and 6.1.1.4'
H H 0.0000 0.0000 'International Tables Vol C Tables 4.2.6.8 and 6.1.1.4'
O O 0.0106 0.0060 'International Tables Vol C Tables 4.2.6.8 and 6.1.1.4'
Si Si 0.0817 0.0704 'International Tables Vol C Tables 4.2.6.8 and 6.1.1.4'

loop_
_geom_angle_atom_site_label_1
_geom_angle_atom_site_label_2
_geom_angle_atom_site_label_3
_geom_angle_site_symmetry_1
_geom_angle_site_symmetry_3
_geom_angle
C102 C101 O103 3_565 . 44(4)
O103 C102 C102 3_565 3_565 83(8)
O103 C102 C101 3_565 3_565 75(5)
C102 C102 C101 3_565 3_565 155(8)
O103 C102 O103 3_565 . 129(6)
C102 C102 O103 3_565 . 46(4)
C101 C102 O103 3_565 . 154(3)
C102 O103 C102 3_565 . 51(6)
C102 O103 C101 3_565 . 62(6)
C102 O103 C101 . . 111.7
O203 C201 C201 3_655 3_655 69(2)
O203 C201 O203 3_655 . 114(4)
C201 C201 O203 3_655 . 45(3)
C201 O203 C202 3_655 . 171(3)
C201 O203 C201 3_655 . 66(4)
C202 O203 C201 . . 111.7
C302 O303 C301 . . 111.8
O15 Si1 O1 . . 108.7(4)
O15 Si1 O47 . 2 110.6(4)
O1 Si1 O47 . 2 108.3(4)
O15 Si1 O16 . . 110.4(4)
O1 Si1 O16 . . 109.0(4)
O47 Si1 O16 2 . 109.8(4)
O13 Si2 O6 . . 108.7(4)
O13 Si2 O1 . . 109.8(4)
O6 Si2 O1 . . 110.0(4)
O13 Si2 O2 . . 110.1(4)
O6 Si2 O2 . . 109.7(4)
O1 Si2 O2 . . 108.5(4)
O2 Si3 O3 . . 110.8(4)
O2 Si3 O46 . . 108.0(4)
O3 Si3 O46 . . 109.4(4)
O2 Si3 O45 . 4_565 110.3(4)
O3 Si3 O45 . 4_565 108.9(4)
O46 Si3 O45 . 4_565 109.5(4)
O43 Si4 O4 4_565 . 109.5(4)
O43 Si4 O42 4_565 4_565 110.0(4)
O4 Si4 O42 . 4_565 109.3(4)
O43 Si4 O3 4_565 . 109.9(4)
O4 Si4 O3 . . 110.0(4)
O42 Si4 O3 4_565 . 108.2(4)
O5 Si5 O21 . . 107.2(4)
O5 Si5 O14 . . 110.2(4)
O21 Si5 O14 . . 110.3(4)
O5 Si5 O4 . . 110.3(4)
O21 Si5 O4 . . 110.4(4)
O14 Si5 O4 . . 108.5(4)
O19 Si6 O6 . . 111.6(4)
O19 Si6 O18 . . 108.0(4)
O6 Si6 O18 . . 109.3(4)
O19 Si6 O5 . . 110.5(4)
O6 Si6 O5 . . 108.9(4)
O18 Si6 O5 . . 108.5(4)
O17 Si7 O23 . . 107.5(4)
O17 Si7 O48 . 2 110.2(4)
O23 Si7 O48 . 2 110.5(4)
O17 Si7 O7 . . 111.2(4)
O23 Si7 O7 . . 110.1(4)
O48 Si7 O7 2 . 107.5(4)
O12 Si8 O7 . . 111.6(4)
O12 Si8 O13 . . 108.5(4)
O7 Si8 O13 . . 108.7(4)
O12 Si8 O8 . . 110.5(4)
O7 Si8 O8 . . 106.8(4)
O13 Si8 O8 . . 110.7(4)
O8 Si9 O44 . 4_565 110.6(4)
O8 Si9 O25 . . 108.2(3)
O44 Si9 O25 4_565 . 109.0(3)
O8 Si9 O9 . . 108.5(4)
O44 Si9 O9 4_565 . 109.2(4)
O25 Si9 O9 . . 111.3(3)
O10 Si10 O9 . . 109.6(4)
O10 Si10 O41 . 4_565 110.4(4)
O9 Si10 O41 . 4_565 109.7(4)
O10 Si10 O26 . . 109.0(3)
O9 Si10 O26 . . 110.8(3)
O41 Si10 O26 4_565 . 107.3(4)
O11 Si11 O14 . . 109.8(4)
O11 Si11 O10 . . 111.5(4)
O14 Si11 O10 . . 108.0(4)
O11 Si11 O22 . . 108.3(4)
O14 Si11 O22 . . 109.8(4)
O10 Si11 O22 . . 109.4(4)
O24 Si12 O12 . . 111.6(4)
O24 Si12 O20 . . 107.0(3)
O12 Si12 O20 . . 109.2(4)
O24 Si12 O11 . . 110.9(4)
O12 Si12 O11 . . 108.6(4)
O20 Si12 O11 . . 109.5(4)
O27 Si13 O41 . . 109.8(4)
O27 Si13 O21 . 2 110.5(4)
O41 Si13 O21 . 2 107.5(4)
O27 Si13 O42 . . 110.8(4)
O41 Si13 O42 . . 109.5(4)
O21 Si13 O42 2 . 108.7(4)
O27 Si14 O32 . . 108.5(4)
O27 Si14 O28 . . 108.3(4)
O32 Si14 O28 . . 109.3(4)
O27 Si14 O39 . . 111.1(4)
O32 Si14 O39 . . 108.1(4)
O28 Si14 O39 . . 111.5(4)
O19 Si15 O29 4_566 . 109.2(4)
O19 Si15 O20 4_566 4_566 111.5(4)
O29 Si15 O20 . 4_566 110.1(4)
O19 Si15 O28 4_566 . 109.6(4)
O29 Si15 O28 . . 109.1(4)
O20 Si15 O28 4_566 . 107.3(4)
O30 Si16 O16 . 4_566 109.4(4)
O30 Si16 O29 . . 110.6(4)
O16 Si16 O29 4_566 . 110.5(4)
O30 Si16 O17 . 4_566 108.2(4)
O16 Si16 O17 4_566 4_566 108.7(4)
O29 Si16 O17 . 4_566 109.5(4)
O40 Si17 O47 . . 111.3(4)
O40 Si17 O31 . . 109.0(4)
O47 Si17 O31 . . 109.6(4)
O40 Si17 O30 . . 108.8(4)
O47 Si17 O30 . . 108.0(4)
O31 Si17 O30 . . 110.1(4)
O31 Si18 O45 . . 109.0(4)
O31 Si18 O32 . . 110.0(4)
O45 Si18 O32 . . 109.6(4)
O31 Si18 O44 . . 107.0(4)
O45 Si18 O44 . . 110.9(4)
O32 Si18 O44 . . 110.3(4)
O33 Si19 O22 . 2 107.4(4)
O33 Si19 O23 . . 110.7(4)
O22 Si19 O23 2 . 111.0(3)
O33 Si19 O43 . . 109.7(4)
O22 Si19 O43 2 . 110.3(4)
O23 Si19 O43 . . 107.9(4)
O39 Si20 O34 . . 111.0(4)
O39 Si20 O33 . . 109.8(4)
O34 Si20 O33 . . 109.1(4)
O39 Si20 O38 . . 108.2(4)
O34 Si20 O38 . . 109.2(4)
O33 Si20 O38 . . 109.5(4)
O25 Si21 O18 . 4_566 106.9(3)
O25 Si21 O35 . . 110.6(3)
O18 Si21 O35 4_566 . 109.4(4)
O25 Si21 O34 . . 111.0(3)
O18 Si21 O34 4_566 . 110.0(4)
O35 Si21 O34 . . 108.8(4)
O15 Si22 O26 4_566 . 108.6(4)
O15 Si22 O36 4_566 . 110.3(4)
O26 Si22 O36 . . 110.3(4)
O15 Si22 O35 4_566 . 109.2(4)
O26 Si22 O35 . . 110.8(3)
O36 Si22 O35 . . 107.8(4)
O36 Si23 O48 . . 108.7(4)
O36 Si23 O40 . . 109.4(4)
O48 Si23 O40 . . 111.1(4)
O36 Si23 O37 . . 110.9(4)
O48 Si23 O37 . . 108.2(4)
O40 Si23 O37 . . 108.5(4)
O37 Si24 O38 . . 110.2(4)
O37 Si24 O24 . . 109.3(3)
O38 Si24 O24 . . 108.5(4)
O37 Si24 O46 . 4_666 111.5(4)
O38 Si24 O46 . 4_666 110.2(4)
O24 Si24 O46 . 4_666 107.1(4)
Si1 O1 Si2 . . 147.6(5)
Si3 O2 Si2 . . 146.2(4)
Si3 O3 Si4 . . 162.3(5)
Si4 O4 Si5 . . 149.0(4)
Si5 O5 Si6 . . 148.1(5)
Si2 O6 Si6 . . 162.4(5)
Si8 O7 Si7 . . 156.2(6)
Si9 O8 Si8 . . 153.2(5)
Si10 O9 Si9 . . 151.4(4)
Si10 O10 Si11 . . 156.7(5)
Si11 O11 Si12 . . 154.7(5)
Si8 O12 Si12 . . 168.8(5)
Si2 O13 Si8 . . 163.7(5)
Si11 O14 Si5 . . 160.2(5)
Si1 O15 Si22 . 4_665 150.8(5)
Si16 O16 Si1 4_665 . 174.8(6)
Si7 O17 Si16 . 4_665 146.8(5)
Si21 O18 Si6 4_665 . 142.2(5)
Si15 O19 Si6 4_665 . 167.0(5)
Si15 O20 Si12 4_665 . 142.8(4)
Si5 O21 Si13 . 2_545 146.3(5)
Si19 O22 Si11 2_545 . 151.1(5)
Si19 O23 Si7 . . 155.2(4)
Si12 O24 Si24 . . 149.4(4)
Si21 O25 Si9 . . 151.0(3)
Si22 O26 Si10 . . 144.7(3)
Si13 O27 Si14 . . 154.5(5)
Si15 O28 Si14 . . 149.0(4)
Si15 O29 Si16 . . 162.1(5)
Si16 O30 Si17 . . 157.4(5)
Si18 O31 Si17 . . 147.4(4)
Si18 O32 Si14 . . 158.2(5)
Si19 O33 Si20 . . 152.1(5)
Si20 O34 Si21 . . 147.6(4)
Si21 O35 Si22 . . 151.2(4)
Si23 O36 Si22 . . 161.4(5)
Si24 O37 Si23 . . 152.7(5)
Si24 O38 Si20 . . 155.9(5)
Si20 O39 Si14 . . 165.5(5)
Si17 O40 Si23 . . 160.2(4)
Si13 O41 Si10 . 4_666 149.3(5)
Si4 O42 Si13 4_666 . 158.5(5)
Si4 O43 Si19 4_666 . 151.2(5)
Si18 O44 Si9 . 4_666 150.2(5)
Si18 O45 Si3 . 4_666 154.9(5)
Si3 O46 Si24 . 4_565 153.6(5)
Si1 O47 Si17 2_545 . 149.8(5)
Si23 O48 Si7 . 2_545 149.0(6)

loop_
_geom_bond_atom_site_label_1
_geom_bond_atom_site_label_2
_geom_bond_site_symmetry_2
_geom_bond_distance
C101 C102 3_565 1.29(9)
C101 O103 . 1.4125
C102 O103 3_565 1.01(8)
C102 C102 3_565 1.10(10)
C102 C101 3_565 1.29(9)
C102 O103 . 1.4047
O103 C102 3_565 1.01(7)
C201 O203 3_655 1.07(5)
C201 C201 3_655 1.38(5)
C201 O203 . 1.4098
C202 O203 . 1.4080
O203 C201 3_655 1.07(7)
C301 O303 . 1.3933
C302 O303 . 1.3912
Si1 O15 . 1.567(7)
Si1 O1 . 1.581(7)
Si1 O47 2 1.586(7)
Si1 O16 . 1.601(8)
Si2 O13 . 1.575(6)
Si2 O6 . 1.578(7)
Si2 O1 . 1.593(7)
Si2 O2 . 1.608(6)
Si3 O2 . 1.578(6)
Si3 O3 . 1.578(7)
Si3 O46 . 1.584(7)
Si3 O45 4_565 1.620(7)
Si4 O43 4_565 1.575(7)
Si4 O4 . 1.586(7)
Si4 O42 4_565 1.590(7)
Si4 O3 . 1.601(7)
Si5 O5 . 1.581(7)
Si5 O21 . 1.591(6)
Si5 O14 . 1.598(6)
Si5 O4 . 1.610(7)
Si6 O19 . 1.597(7)
Si6 O6 . 1.599(7)
Si6 O18 . 1.600(7)
Si6 O5 . 1.605(7)
Si7 O17 . 1.582(7)
Si7 O23 . 1.593(8)
Si7 O48 2 1.601(7)
Si7 O7 . 1.607(8)
Si8 O12 . 1.587(7)
Si8 O7 . 1.590(7)
Si8 O13 . 1.593(7)
Si8 O8 . 1.590(7)
Si9 O8 . 1.571(7)
Si9 O44 4_565 1.598(7)
Si9 O25 . 1.597(6)
Si9 O9 . 1.606(7)
Si10 O10 . 1.578(7)
Si10 O9 . 1.589(7)
Si10 O41 4_565 1.614(7)
Si10 O26 . 1.618(8)
Si11 O11 . 1.573(8)
Si11 O14 . 1.581(7)
Si11 O10 . 1.594(7)
Si11 O22 . 1.605(7)
Si12 O24 . 1.581(6)
Si12 O12 . 1.589(7)
Si12 O20 . 1.597(6)
Si12 O11 . 1.607(7)
Si13 O27 . 1.583(7)
Si13 O41 . 1.590(8)
Si13 O21 2 1.592(7)
Si13 O42 . 1.590(7)
Si14 O27 . 1.597(7)
Si14 O32 . 1.602(7)
Si14 O28 . 1.605(6)
Si14 O39 . 1.607(6)
Si15 O19 4_566 1.574(7)
Si15 O29 . 1.581(7)
Si15 O20 4_566 1.585(6)
Si15 O28 . 1.587(6)
Si16 O30 . 1.565(6)
Si16 O16 4_566 1.581(7)
Si16 O29 . 1.591(7)
Si16 O17 4_566 1.610(7)
Si17 O40 . 1.577(7)
Si17 O47 . 1.588(7)
Si17 O31 . 1.616(7)
Si17 O30 . 1.612(7)
Si18 O31 . 1.580(7)
Si18 O45 . 1.583(7)
Si18 O32 . 1.588(7)
Si18 O44 . 1.594(7)
Si19 O33 . 1.579(8)
Si19 O22 2 1.587(7)
Si19 O23 . 1.588(8)
Si19 O43 . 1.612(7)
Si20 O39 . 1.570(7)
Si20 O34 . 1.580(7)
Si20 O33 . 1.593(7)
Si20 O38 . 1.606(7)
Si21 O25 . 1.593(6)
Si21 O18 4_566 1.592(7)
Si21 O35 . 1.607(7)
Si21 O34 . 1.609(7)
Si22 O15 4_566 1.578(8)
Si22 O26 . 1.594(8)
Si22 O36 . 1.602(8)
Si22 O35 . 1.616(7)
Si23 O36 . 1.564(8)
Si23 O48 . 1.586(7)
Si23 O40 . 1.609(7)
Si23 O37 . 1.610(7)
Si24 O37 . 1.575(7)
Si24 O38 . 1.575(7)
Si24 O24 . 1.599(6)
Si24 O46 4_666 1.617(7)
O15 Si22 4_665 1.578(8)
O16 Si16 4_665 1.581(7)
O17 Si16 4_665 1.610(7)
O18 Si21 4_665 1.592(7)
O19 Si15 4_665 1.574(7)
O20 Si15 4_665 1.585(6)
O21 Si13 2_545 1.592(7)
O22 Si19 2_545 1.587(7)
O41 Si10 4_666 1.614(7)
O42 Si4 4_666 1.590(7)
O43 Si4 4_666 1.575(7)
O44 Si9 4_666 1.598(7)
O45 Si3 4_666 1.620(7)
O46 Si24 4_565 1.617(7)
O47 Si1 2_545 1.586(6)
O48 Si7 2_545 1.601(7)
